data_2212284
loop_
_publ_author_name
'Yathirajan, H. S.'
'Mayekar, A. N.'
'Narayana, B.'
Sarojini
'Bolte, Michael'

_publ_section_title
;
 (2<i>E</i>)-1-(2,4-Dichlorophenyl)-3-(6-methoxy-2-naphthyl)prop-2-en-1-one
;
_journal_coeditor_code LH2282
_journal_issue 2
_journal_name_full 'Acta Crystallographica Section E'
_journal_page_first o540
_journal_page_last o541
_journal_paper_doi 10.1107/S1600536806055644
_journal_volume 63
_journal_year 2007
_chemical_formula_iupac 'C20 H14 Cl2 O2'
_chemical_formula_moiety 'C20 H14 Cl2 O2'
_chemical_formula_sum 'C20 H14 Cl2 O2'
_chemical_formula_weight 357.21
_chemical_name_systematic
;
(2E)-1-(2,4-Dichlorophenyl)-3-(6-methoxy-2-naphthyl)prop-2-en-1-one
;
_space_group_IT_number 14
_symmetry_cell_setting monoclinic
_symmetry_space_group_name_Hall '-P 2ybc'
_symmetry_space_group_name_H-M 'P 1 21/c 1'
_atom_sites_solution_hydrogens geom
_atom_sites_solution_primary direct
_atom_sites_solution_secondary difmap
_audit_creation_method SHELXL-97
_cell_angle_alpha 90.00
_cell_angle_beta 102.778(3)
_cell_angle_gamma 90.00
_cell_formula_units_Z 4
_cell_length_a 16.8724(7)
_cell_length_b 13.4610(7)
_cell_length_c 7.4932(3)
_cell_measurement_reflns_used 28156
_cell_measurement_temperature 173(2)
_cell_measurement_theta_max 25.9
_cell_measurement_theta_min 2.1
_cell_volume 1659.70(13)
_computing_cell_refinement X-AREA
_computing_data_collection 'X-AREA (Stoe & Cie, 2001)'
_computing_data_reduction X-AREA
_computing_molecular_graphics 'PLATON (Spek, 2003)'
_computing_publication_material 'SHELXL97 and PLATON'
_computing_structure_refinement 'SHELXL97 (Sheldrick, 1997)'
_computing_structure_solution 'SHELXS97 (Sheldrick, 1997)'
_diffrn_ambient_temperature 173(2)
_diffrn_measured_fraction_theta_full 0.999
_diffrn_measured_fraction_theta_max 0.998
_diffrn_measurement_device_type 'Stoe IPDS-II two-circle'
_diffrn_measurement_method \w
_diffrn_radiation_monochromator graphite
_diffrn_radiation_source 'fine-focus sealed tube'
_diffrn_radiation_type MoK\a
_diffrn_radiation_wavelength 0.71073
_diffrn_reflns_av_R_equivalents 0.0504
_diffrn_reflns_av_sigmaI/netI 0.0187
_diffrn_reflns_limit_h_max 20
_diffrn_reflns_limit_h_min -20
_diffrn_reflns_limit_k_max 16
_diffrn_reflns_limit_k_min -16
_diffrn_reflns_limit_l_max 9
_diffrn_reflns_limit_l_min -9
_diffrn_reflns_number 28868
_diffrn_reflns_theta_full 25.00
_diffrn_reflns_theta_max 25.69
_diffrn_reflns_theta_min 1.95
_diffrn_standards_number 0
_exptl_absorpt_coefficient_mu 0.400
_exptl_absorpt_correction_T_max 0.8727
_exptl_absorpt_correction_T_min 0.8661
_exptl_absorpt_correction_type multi-scan
_exptl_absorpt_process_details '(MULABS; Spek, 2003; Blessing, 1995)'
_exptl_crystal_colour yellow
_exptl_crystal_density_diffrn 1.430
_exptl_crystal_density_method 'not measured'
_exptl_crystal_description block
_exptl_crystal_F_000 736
_exptl_crystal_size_max 0.37
_exptl_crystal_size_mid 0.35
_exptl_crystal_size_min 0.35
_refine_diff_density_max 0.572
_refine_diff_density_min -0.211
_refine_ls_extinction_coef 0.0156(15)
_refine_ls_extinction_expression Fc^*^=kFc[1+0.001xFc^2^\l^3^/sin(2\q)]^-1/4^
_refine_ls_extinction_method SHELXL97
_refine_ls_goodness_of_fit_ref 1.075
_refine_ls_hydrogen_treatment constr
_refine_ls_matrix_type full
_refine_ls_number_parameters 219
_refine_ls_number_reflns 3143
_refine_ls_number_restraints 0
_refine_ls_restrained_S_all 1.075
_refine_ls_R_factor_all 0.0353
_refine_ls_R_factor_gt 0.0337
_refine_ls_shift/su_max 0.000
_refine_ls_shift/su_mean 0.000
_refine_ls_structure_factor_coef Fsqd
_refine_ls_weighting_details 'calc w=1/[\s^2^(Fo^2^)+(0.041P)^2^+0.8551P] where P=(Fo^2^+2Fc^2^)/3'
_refine_ls_weighting_scheme calc
_refine_ls_wR_factor_gt 0.0890
_refine_ls_wR_factor_ref 0.0899
_reflns_number_gt 2984
_reflns_number_total 3143
_reflns_threshold_expression I>2\s(I)
_cod_data_source_file lh2282.cif
_cod_data_source_block I
_cod_original_sg_symbol_H-M 'P 21/c'
_cod_database_code 2212284
_cod_database_fobs_code 2212284

loop_
_symmetry_equiv_pos_as_xyz
'x, y, z'
'-x, y+1/2, -z+1/2'
'-x, -y, -z'
'x, -y-1/2, z-1/2'

loop_
_atom_site_type_symbol
_atom_site_label
_atom_site_fract_x
_atom_site_fract_y
_atom_site_fract_z
_atom_site_U_iso_or_equiv
_atom_site_adp_type
_atom_site_calc_flag
_atom_site_refinement_flags
_atom_site_occupancy
Cl Cl1 0.08388(2) 0.47002(3) 0.33683(6) 0.03875(15) Uani d . 1
Cl Cl2 -0.21050(3) 0.38127(4) -0.07346(7) 0.04839(16) Uani d . 1
O O1 0.13175(7) 0.15878(8) 0.35253(15) 0.0318(3) Uani d . 1
O O2 0.72294(7) 0.44234(10) 0.39635(18) 0.0423(3) Uani d . 1
C C1 0.12626(9) 0.24246(11) 0.2858(2) 0.0257(3) Uani d . 1
C C2 0.19809(9) 0.30125(12) 0.2714(2) 0.0266(3) Uani d . 1
H H2 0.1911 0.3603 0.2001 0.032 Uiso calc R 1
C C3 0.27317(9) 0.27332(12) 0.3566(2) 0.0268(3) Uani d . 1
H H3 0.2773 0.2156 0.4310 0.032 Uiso calc R 1
C C11 0.04296(9) 0.28323(11) 0.20507(19) 0.0240(3) Uani d . 1
C C12 0.01860(9) 0.38228(11) 0.2114(2) 0.0266(3) Uani d . 1
C C13 -0.05912(9) 0.41356(12) 0.1282(2) 0.0313(4) Uani d . 1
H H13 -0.0746 0.4812 0.1331 0.038 Uiso calc R 1
C C14 -0.11359(9) 0.34350(13) 0.0376(2) 0.0310(4) Uani d . 1
C C15 -0.09343(9) 0.24384(13) 0.0324(2) 0.0305(3) Uani d . 1
H H15 -0.1322 0.1966 -0.0273 0.037 Uiso calc R 1
C C16 -0.01524(9) 0.21503(12) 0.1167(2) 0.0274(3) Uani d . 1
H H16 -0.0007 0.1469 0.1145 0.033 Uiso calc R 1
C C21 0.34928(9) 0.32241(12) 0.3468(2) 0.0265(3) Uani d . 1
C C22 0.35197(9) 0.41289(12) 0.2500(2) 0.0297(3) Uani d . 1
H H22 0.3025 0.4441 0.1913 0.036 Uiso calc R 1
C C23 0.42448(10) 0.45594(12) 0.2397(2) 0.0304(3) Uani d . 1
H H23 0.4243 0.5165 0.1745 0.036 Uiso calc R 1
C C24 0.49968(9) 0.41176(12) 0.3248(2) 0.0272(3) Uani d . 1
C C25 0.49795(9) 0.32241(12) 0.4238(2) 0.0277(3) Uani d . 1
C C26 0.42243(9) 0.27962(12) 0.4333(2) 0.0284(3) Uani d . 1
H H26 0.4218 0.2200 0.5008 0.034 Uiso calc R 1
C C27 0.57561(10) 0.45447(12) 0.3126(2) 0.0306(3) Uani d . 1
H H27 0.5771 0.5141 0.2455 0.037 Uiso calc R 1
C C28 0.64653(10) 0.40898(13) 0.3984(2) 0.0318(4) Uani d . 1
C C29 0.64557(10) 0.32000(13) 0.4992(2) 0.0344(4) Uani d . 1
H H29 0.6952 0.2894 0.5581 0.041 Uiso calc R 1
C C30 0.57314(10) 0.27834(13) 0.5115(2) 0.0327(4) Uani d . 1
H H30 0.5730 0.2189 0.5798 0.039 Uiso calc R 1
C C31 0.72840(12) 0.53044(15) 0.2942(3) 0.0440(5) Uani d . 1
H H31A 0.7005 0.5201 0.1662 0.066 Uiso calc R 1
H H31B 0.7857 0.5461 0.3004 0.066 Uiso calc R 1
H H31C 0.7028 0.5856 0.3456 0.066 Uiso calc R 1

loop_
_atom_site_aniso_label
_atom_site_aniso_U_11
_atom_site_aniso_U_22
_atom_site_aniso_U_33
_atom_site_aniso_U_12
_atom_site_aniso_U_13
_atom_site_aniso_U_23
Cl1 0.0305(2) 0.0271(2) 0.0548(3) -0.00103(15) 0.00107(18) -0.00898(17)
Cl2 0.0259(2) 0.0451(3) 0.0665(3) 0.00445(17) -0.0063(2) 0.0058(2)
O1 0.0319(6) 0.0280(6) 0.0348(6) 0.0041(5) 0.0054(5) 0.0040(5)
O2 0.0295(6) 0.0498(8) 0.0461(7) -0.0111(5) 0.0051(5) 0.0051(6)
C1 0.0275(8) 0.0284(8) 0.0211(7) 0.0033(6) 0.0056(6) -0.0024(6)
C2 0.0254(7) 0.0291(8) 0.0253(7) 0.0023(6) 0.0057(6) 0.0010(6)
C3 0.0280(8) 0.0290(8) 0.0233(7) 0.0030(6) 0.0056(6) -0.0015(6)
C11 0.0235(7) 0.0265(7) 0.0230(7) 0.0008(6) 0.0072(6) 0.0017(6)
C12 0.0249(7) 0.0254(8) 0.0296(8) -0.0015(6) 0.0062(6) 0.0004(6)
C13 0.0287(8) 0.0262(8) 0.0391(9) 0.0033(6) 0.0078(7) 0.0039(7)
C14 0.0230(7) 0.0353(9) 0.0339(8) 0.0022(6) 0.0041(6) 0.0047(7)
C15 0.0263(8) 0.0330(8) 0.0314(8) -0.0043(6) 0.0050(6) -0.0009(7)
C16 0.0293(8) 0.0254(8) 0.0288(8) 0.0004(6) 0.0089(6) -0.0002(6)
C21 0.0247(7) 0.0307(8) 0.0234(7) 0.0023(6) 0.0041(6) -0.0025(6)
C22 0.0277(8) 0.0300(8) 0.0296(8) 0.0053(6) 0.0022(6) -0.0004(6)
C23 0.0337(8) 0.0260(8) 0.0304(8) 0.0011(6) 0.0048(6) 0.0007(6)
C24 0.0297(8) 0.0279(8) 0.0234(7) -0.0017(6) 0.0045(6) -0.0049(6)
C25 0.0257(7) 0.0324(8) 0.0240(7) 0.0012(6) 0.0036(6) -0.0021(6)
C26 0.0278(8) 0.0310(8) 0.0257(7) 0.0019(6) 0.0045(6) 0.0038(6)
C27 0.0339(8) 0.0301(8) 0.0271(8) -0.0051(6) 0.0049(6) -0.0036(6)
C28 0.0287(8) 0.0364(9) 0.0299(8) -0.0079(7) 0.0056(6) -0.0046(7)
C29 0.0278(8) 0.0408(10) 0.0328(8) -0.0018(7) 0.0026(6) 0.0026(7)
C30 0.0293(8) 0.0347(9) 0.0325(8) 0.0019(7) 0.0034(6) 0.0078(7)
C31 0.0429(10) 0.0499(11) 0.0403(10) -0.0177(9) 0.0114(8) -0.0001(8)

loop_
_atom_type_symbol
_atom_type_description
_atom_type_scat_dispersion_real
_atom_type_scat_dispersion_imag
_atom_type_scat_source
C C 0.0033 0.0016 'International Tables Vol C Tables 4.2.6.8 and 6.1.1.4'
H H 0.0000 0.0000 'International Tables Vol C Tables 4.2.6.8 and 6.1.1.4'
Cl Cl 0.1484 0.1585 'International Tables Vol C Tables 4.2.6.8 and 6.1.1.4'
O O 0.0106 0.0060 'International Tables Vol C Tables 4.2.6.8 and 6.1.1.4'

loop_
_geom_angle_atom_site_label_1
_geom_angle_atom_site_label_2
_geom_angle_atom_site_label_3
_geom_angle
C28 O2 C31 116.86(14)
O1 C1 C2 122.29(14)
O1 C1 C11 118.55(14)
C2 C1 C11 119.03(13)
C3 C2 C1 121.42(14)
C3 C2 H2 119.3
C1 C2 H2 119.3
C2 C3 C21 126.75(15)
C2 C3 H3 116.6
C21 C3 H3 116.6
C16 C11 C12 117.43(14)
C16 C11 C1 116.49(13)
C12 C11 C1 126.08(13)
C13 C12 C11 121.97(14)
C13 C12 Cl1 117.32(12)
C11 C12 Cl1 120.60(12)
C14 C13 C12 118.20(15)
C14 C13 H13 120.9
C12 C13 H13 120.9
C13 C14 C15 122.15(15)
C13 C14 Cl2 119.16(13)
C15 C14 Cl2 118.69(13)
C16 C15 C14 118.20(15)
C16 C15 H15 120.9
C14 C15 H15 120.9
C15 C16 C11 121.99(15)
C15 C16 H16 119.0
C11 C16 H16 119.0
C26 C21 C22 117.93(14)
C26 C21 C3 119.38(14)
C22 C21 C3 122.69(14)
C23 C22 C21 121.30(14)
C23 C22 H22 119.3
C21 C22 H22 119.3
C22 C23 C24 121.21(15)
C22 C23 H23 119.4
C24 C23 H23 119.4
C25 C24 C23 118.11(14)
C25 C24 C27 119.92(14)
C23 C24 C27 121.97(15)
C26 C25 C24 119.68(14)
C26 C25 C30 121.88(15)
C24 C25 C30 118.44(14)
C21 C26 C25 121.74(15)
C21 C26 H26 119.1
C25 C26 H26 119.1
C28 C27 C24 119.57(15)
C28 C27 H27 120.2
C24 C27 H27 120.2
O2 C28 C27 125.10(16)
O2 C28 C29 113.88(15)
C27 C28 C29 121.02(15)
C30 C29 C28 119.89(15)
C30 C29 H29 120.1
C28 C29 H29 120.1
C29 C30 C25 121.15(16)
C29 C30 H30 119.4
C25 C30 H30 119.4
O2 C31 H31A 109.5
O2 C31 H31B 109.5
H31A C31 H31B 109.5
O2 C31 H31C 109.5
H31A C31 H31C 109.5
H31B C31 H31C 109.5

loop_
_geom_bond_atom_site_label_1
_geom_bond_atom_site_label_2
_geom_bond_distance
Cl1 C12 1.7416(16)
Cl2 C14 1.7385(16)
O1 C1 1.2275(19)
O2 C28 1.3684(19)
O2 C31 1.426(2)
C1 C2 1.471(2)
C1 C11 1.505(2)
C2 C3 1.340(2)
C2 H2 0.9500
C3 C21 1.460(2)
C3 H3 0.9500
C11 C16 1.399(2)
C11 C12 1.399(2)
C12 C13 1.387(2)
C13 C14 1.385(2)
C13 H13 0.9500
C14 C15 1.387(2)
C15 C16 1.386(2)
C15 H15 0.9500
C16 H16 0.9500
C21 C26 1.386(2)
C21 C22 1.424(2)
C22 C23 1.371(2)
C22 H22 0.9500
C23 C24 1.418(2)
C23 H23 0.9500
C24 C25 1.417(2)
C24 C27 1.425(2)
C25 C26 1.414(2)
C25 C30 1.423(2)
C26 H26 0.9500
C27 C28 1.371(2)
C27 H27 0.9500
C28 C29 1.418(2)
C29 C30 1.366(2)
C29 H29 0.9500
C30 H30 0.9500
C31 H31A 0.9800
C31 H31B 0.9800
C31 H31C 0.9800

loop_
_geom_hbond_atom_site_label_D
_geom_hbond_atom_site_label_H
_geom_hbond_atom_site_label_A
_geom_hbond_site_symmetry_A
_geom_hbond_distance_DH
_geom_hbond_distance_HA
_geom_hbond_distance_DA
_geom_hbond_angle_DHA
C2 H2 O1 4_565 0.95 2.59 3.1367(19) 117.1
C13 H13 O1 2 0.95 2.59 3.535(2) 174.0
C16 H16 Cl1 2_545 0.95 2.83 3.5381(16) 132.3

loop_
_geom_torsion_atom_site_label_1
_geom_torsion_atom_site_label_2
_geom_torsion_atom_site_label_3
_geom_torsion_atom_site_label_4
_geom_torsion
O1 C1 C2 C3 -10.9(2)
C11 C1 C2 C3 173.17(14)
C1 C2 C3 C21 177.14(14)
O1 C1 C11 C16 -35.40(19)
C2 C1 C11 C16 140.64(14)
O1 C1 C11 C12 144.14(15)
C2 C1 C11 C12 -39.8(2)
C16 C11 C12 C13 -2.4(2)
C1 C11 C12 C13 178.07(14)
C16 C11 C12 Cl1 173.88(11)
C1 C11 C12 Cl1 -5.7(2)
C11 C12 C13 C14 0.4(2)
Cl1 C12 C13 C14 -175.96(12)
C12 C13 C14 C15 1.8(2)
C12 C13 C14 Cl2 -178.20(12)
C13 C14 C15 C16 -1.9(2)
Cl2 C14 C15 C16 178.10(12)
C14 C15 C16 C11 -0.2(2)
C12 C11 C16 C15 2.3(2)
C1 C11 C16 C15 -178.14(14)
C2 C3 C21 C26 -175.37(15)
C2 C3 C21 C22 4.0(2)
C26 C21 C22 C23 1.0(2)
C3 C21 C22 C23 -178.42(15)
C21 C22 C23 C24 0.2(2)
C22 C23 C24 C25 -1.1(2)
C22 C23 C24 C27 178.78(15)
C23 C24 C25 C26 0.7(2)
C27 C24 C25 C26 -179.13(14)
C23 C24 C25 C30 -179.18(14)
C27 C24 C25 C30 1.0(2)
C22 C21 C26 C25 -1.3(2)
C3 C21 C26 C25 178.09(14)
C24 C25 C26 C21 0.5(2)
C30 C25 C26 C21 -179.61(15)
C25 C24 C27 C28 -0.5(2)
C23 C24 C27 C28 179.60(15)
C31 O2 C28 C27 -1.1(2)
C31 O2 C28 C29 178.73(15)
C24 C27 C28 O2 179.78(15)
C24 C27 C28 C29 0.0(2)
O2 C28 C29 C30 -179.68(16)
C27 C28 C29 C30 0.1(3)
C28 C29 C30 C25 0.3(3)
C26 C25 C30 C29 179.24(16)
C24 C25 C30 C29 -0.8(2)

loop_
_cod_related_entry_id
_cod_related_entry_database
_cod_related_entry_code
1 ChemSpider 30655164
